data_9014219
loop_
_publ_author_name
'Hager, S. L.'
'Leverett, P.'
'Williams, P. A.'
'Mills, S. J.'
'Hibbs, D. E.'
'Raudsepp, M.'
'Kampf, A. R.'
'Birch, W. D.'

_publ_section_title
;
 The single-crystal X-ray structures of bariopharmacosiderite-C,
 bariopharmacosiderite-Q and natropharmacosiderite
 Note: sample Bariopharmacosiderite-Q
;
_journal_name_full 'The Canadian Mineralogist'
_journal_page_first 1477
_journal_page_last 1485
_journal_paper_doi 10.3749/canmin.48.5.1477
_journal_volume 48
_journal_year 2010
_chemical_compound_source 'Sunny Corner mine, Sunny Corner, New South Wales, Australia'
_chemical_formula_sum 'As3 Ba0.5 Fe4 H16.32 O22.16'
_chemical_name_mineral Bariopharmacosiderite
_space_group_IT_number 111
_symmetry_space_group_name_Hall 'P -4 2'
_symmetry_space_group_name_H-M 'P -4 2 m'
_cell_angle_alpha 90
_cell_angle_beta 90
_cell_angle_gamma 90
_cell_formula_units_Z 1
_cell_length_a 7.947
_cell_length_b 7.947
_cell_length_c 8.049
_cell_volume 508.333
_database_code_amcsd 0019789
_exptl_crystal_density_diffrn 2.900
_cod_original_formula_sum 'Ba.5 Fe4 O22.16 As3 H16.32'
_cod_database_code 9014219

loop_
_space_group_symop_operation_xyz
x,y,z
-y,-x,z
y,-x,-z
-x,y,-z
-x,-y,z
y,x,z
-y,x,-z
x,-y,-z

loop_
_atom_site_aniso_label
_atom_site_aniso_U_11
_atom_site_aniso_U_22
_atom_site_aniso_U_33
_atom_site_aniso_U_12
_atom_site_aniso_U_13
_atom_site_aniso_U_23
Ba 0.03300 0.03300 0.03300 0.00000 0.00000 0.00000
Fe 0.00640 0.00640 0.01100 -0.00040 -0.00040 -0.00040
O-h2 0.01400 0.01400 0.00700 -0.00100 -0.00100 -0.00100
As1 0.01100 0.01100 0.01200 0.00000 0.00000 0.00000
As2 0.00770 0.01900 0.01750 0.00000 0.00000 0.00000
O1A 0.01600 0.01600 0.01500 -0.00200 0.00000 0.00000
O1B 0.01400 0.00400 0.01600 -0.00200 -0.00400 0.00200

loop_
_atom_site_label
_atom_site_fract_x
_atom_site_fract_y
_atom_site_fract_z
_atom_site_occupancy
_atom_site_U_iso_or_equiv
_atom_site_type_symbol
_atom_site_attached_hydrogens
Ba 0.50000 0.50000 0.00000 0.50000 0.03300 Ba 0
Fe 0.14220 0.14220 0.14370 1.00000 0.00780 Fe 0
O-h2 0.88580 0.88580 0.88680 1.00000 0.01100 O 0
As1 0.00000 0.00000 0.50000 1.00000 0.01120 As 0
As2 0.50000 0.00000 0.00000 1.00000 0.01480 As 0
O1A 0.12480 0.12480 0.38300 1.00000 0.01600 O 0
O1B 0.12520 0.38550 0.12140 1.00000 0.01200 O 0
H 0.82800 0.82800 0.82100 1.00000 0.02000 H 0
Wat1A 0.33300 0.33300 0.74000 0.50000 0.01700 O 2
Wat1B 0.32600 0.25500 0.67300 0.14500 0.01500 O 2
Wat2A 0.50000 0.00000 0.50000 0.70000 0.02000 O 2
Wat2B 0.16000 0.50000 0.50000 0.30000 0.02200 O 2
Wat2C 0.50000 0.50000 0.12900 0.20000 0.01600 O 2

loop_
_cod_changelog_entry_id
_cod_changelog_entry_author
_cod_changelog_entry_date
_cod_changelog_entry_text
1
;cod-tools version 3.8.0
Id: cif_guess_AMCSD_atom_types 9581 2023-05-17 12:35:41Z saulius
;
2023-05-23T09:21:09+03:00
;Derived atom types and hydrogen counts
from atom names that follow the AMCSD naming convention
(Wat == water, O-H == hydroxyl).
;

loop_
_cod_related_entry_id
_cod_related_entry_database
_cod_related_entry_code
1 AMCSD 0019789
2 AMCSD 0020841
